data_4309531
loop_
_publ_author_name
'Brandon L. Dietrich'
'Jonathan Egbert'
'Aimee M. Morris'
'Mark Wicholas'
'Oren P. Anderson'
'Susie M. Miller'

_publ_section_title
;
Cd(II), Zn(II), and Pd(II) Complexes of an Isoindoline Pincer Ligand:
Consequences of Steric Crowding
;
_journal_name_full 'Inorganic Chemistry'
_journal_page_first 6476
_journal_page_last 6481
_journal_paper_doi 10.1021/ic0506916
_journal_volume 44
_journal_year 2005
_chemical_formula_sum 'C24 H24 Cl N5 O Pd'
_chemical_formula_weight 540.33
_chemical_name_systematic
; 
 ? 
;
_space_group_IT_number 2
_symmetry_cell_setting triclinic
_symmetry_space_group_name_Hall '-P 1'
_symmetry_space_group_name_H-M 'P -1'
_atom_sites_solution_hydrogens geom
_atom_sites_solution_primary direct
_atom_sites_solution_secondary difmap
_audit_creation_method SHELXL-97
_cell_angle_alpha 73.811(2)
_cell_angle_beta 79.324(2)
_cell_angle_gamma 79.795(2)
_cell_formula_units_Z 2
_cell_length_a 7.4036(8)
_cell_length_b 11.0386(11)
_cell_length_c 14.1390(15)
_cell_measurement_reflns_used 4179
_cell_measurement_temperature 173(2)
_cell_measurement_theta_max 28.22
_cell_measurement_theta_min 2.75
_cell_volume 1080.8(2)
_computing_cell_refinement 'Bruker SMART'
_computing_data_collection 'Bruker SMART'
_computing_data_reduction 'Bruker SAINT'
_computing_molecular_graphics 'Bruker SHELXTL'
_computing_publication_material 'Bruker SHELXTL'
_computing_structure_refinement 'SHELXL-97 (Sheldrick, 1997)'
_computing_structure_solution 'SHELXS-97 (Sheldrick, 1990)'
_diffrn_ambient_temperature 173(2)
_diffrn_measured_fraction_theta_full 0.963
_diffrn_measured_fraction_theta_max 0.963
_diffrn_measurement_device_type 'CCD area detector'
_diffrn_measurement_method 'phi and omega scans'
_diffrn_radiation_monochromator graphite
_diffrn_radiation_source 'fine-focus sealed tube'
_diffrn_radiation_type MoK\a
_diffrn_radiation_wavelength 0.71073
_diffrn_reflns_av_R_equivalents 0.0440
_diffrn_reflns_av_sigmaI/netI 0.0609
_diffrn_reflns_limit_h_max 9
_diffrn_reflns_limit_h_min -9
_diffrn_reflns_limit_k_max 14
_diffrn_reflns_limit_k_min -14
_diffrn_reflns_limit_l_max 18
_diffrn_reflns_limit_l_min -18
_diffrn_reflns_number 10050
_diffrn_reflns_theta_full 28.26
_diffrn_reflns_theta_max 28.26
_diffrn_reflns_theta_min 2.75
_exptl_absorpt_coefficient_mu 1.010
_exptl_absorpt_correction_type none
_exptl_crystal_colour clear
_exptl_crystal_density_diffrn 1.660
_exptl_crystal_density_meas 0
_exptl_crystal_density_method 'not measured'
_exptl_crystal_description plates
_exptl_crystal_F_000 548
_exptl_crystal_size_max 0.20
_exptl_crystal_size_mid 0.20
_exptl_crystal_size_min 0.09
_refine_diff_density_max 1.540
_refine_diff_density_min -0.989
_refine_diff_density_rms 0.161
_refine_ls_extinction_coef 0.062(3)
_refine_ls_extinction_expression Fc^*^=kFc[1+0.001xFc^2^\l^3^/sin(2\q)]^-1/4^
_refine_ls_extinction_method SHELXL
_refine_ls_goodness_of_fit_ref 1.079
_refine_ls_hydrogen_treatment mixed
_refine_ls_matrix_type full
_refine_ls_number_parameters 294
_refine_ls_number_reflns 5157
_refine_ls_number_restraints 0
_refine_ls_restrained_S_all 1.079
_refine_ls_R_factor_all 0.0470
_refine_ls_R_factor_gt 0.0419
_refine_ls_shift/su_max 0.006
_refine_ls_shift/su_mean 0.000
_refine_ls_structure_factor_coef Fsqd
_refine_ls_weighting_details 'calc w=1/[\s^2^(Fo^2^)+(0.0621P)^2^+0.5595P] where P=(Fo^2^+2Fc^2^)/3'
_refine_ls_weighting_scheme calc
_refine_ls_wR_factor_gt 0.1080
_refine_ls_wR_factor_ref 0.1113
_reflns_number_gt 4633
_reflns_number_total 5157
_reflns_threshold_expression >2sigma(I)
_cod_data_source_file ic0506916si20050503_013101.cif
_cod_data_source_block mw109m
_cod_depositor_comments
;
The following automatic conversions were performed:
'_symmetry_cell_setting' value 'Triclinic' changed to 'triclinic'
according to '/home/saulius/struct/CIF-dictionaries/cif_core.dic'
dictionary named 'cif_core.dic' version 2.4.1 from 2010-06-29.

Automatic conversion script
Id: cif_fix_enum 1527 2010-12-29 10:47:43Z saulius 
;
_cod_database_code 4309531

loop_
_symmetry_equiv_pos_as_xyz
'x, y, z'
'-x, -y, -z'

loop_
_atom_site_label
_atom_site_type_symbol
_atom_site_fract_x
_atom_site_fract_y
_atom_site_fract_z
_atom_site_U_iso_or_equiv
_atom_site_adp_type
_atom_site_occupancy
_atom_site_symmetry_multiplicity
_atom_site_calc_flag
_atom_site_refinement_flags
_atom_site_disorder_assembly
_atom_site_disorder_group
Pd Pd 0.36271(3) 1.252749(19) 0.317569(15) 0.01579(11) Uani 1 1 d . . .
Cl Cl 0.51410(12) 1.43686(7) 0.26481(6) 0.02649(19) Uani 1 1 d . . .
N1 N 0.3019(3) 1.0778(2) 0.35259(19) 0.0175(5) Uani 1 1 d . . .
N2 N 0.3857(4) 1.0348(2) 0.1893(2) 0.0213(5) Uani 1 1 d . . .
N3 N 0.3371(4) 1.2621(2) 0.16644(19) 0.0191(5) Uani 1 1 d . . .
N4 N 0.2405(4) 1.0265(2) 0.53194(19) 0.0194(5) Uani 1 1 d . . .
N5 N 0.2524(4) 1.1484(3) 0.6340(2) 0.0189(5) Uani 1 1 d . . .
H5A H 0.207(7) 1.095(5) 0.669(4) 0.048(14) Uiso 1 1 d . . .
C1 C 0.3238(4) 1.0067(3) 0.2838(2) 0.0175(6) Uani 1 1 d . . .
C2 C 0.2672(4) 0.8794(3) 0.3366(2) 0.0186(6) Uani 1 1 d . . .
C3 C 0.2488(4) 0.7771(3) 0.3016(2) 0.0228(6) Uani 1 1 d . . .
H3A H 0.2792 0.7790 0.2329 0.027 Uiso 1 1 calc R . .
C4 C 0.1839(5) 0.6717(3) 0.3712(3) 0.0254(7) Uani 1 1 d . . .
H4B H 0.1694 0.6002 0.3496 0.030 Uiso 1 1 calc R . .
C5 C 0.1401(4) 0.6690(3) 0.4714(3) 0.0247(7) Uani 1 1 d . . .
H5B H 0.0966 0.5955 0.5172 0.030 Uiso 1 1 calc R . .
C6 C 0.1584(4) 0.7720(3) 0.5067(2) 0.0223(6) Uani 1 1 d . . .
H6A H 0.1284 0.7702 0.5753 0.027 Uiso 1 1 calc R . .
C7 C 0.2224(4) 0.8771(3) 0.4369(2) 0.0187(6) Uani 1 1 d . . .
C8 C 0.2537(4) 1.0013(3) 0.4466(2) 0.0172(5) Uani 1 1 d . . .
C9 C 0.2825(4) 1.1411(3) 0.5377(2) 0.0174(6) Uani 1 1 d . . .
C10 C 0.2769(4) 1.2491(3) 0.6648(2) 0.0201(6) Uani 1 1 d . . .
C11 C 0.3403(4) 1.3508(3) 0.5931(2) 0.0217(6) Uani 1 1 d . . .
H11A H 0.3592 1.4237 0.6113 0.026 Uiso 1 1 calc R . .
C12 C 0.3767(4) 1.3470(3) 0.4941(2) 0.0204(6) Uani 1 1 d . . .
H12A H 0.4243 1.4174 0.4461 0.025 Uiso 1 1 calc R . .
C13 C 0.3466(4) 1.2439(3) 0.4614(2) 0.0172(5) Uani 1 1 d . . .
C14 C 0.3020(5) 1.3765(3) 0.0997(2) 0.0222(6) Uani 1 1 d . . .
C15 C 0.3621(5) 1.3915(3) -0.0016(2) 0.0266(7) Uani 1 1 d . . .
H15A H 0.3375 1.4717 -0.0473 0.032 Uiso 1 1 calc R . .
C16 C 0.4584(5) 1.2882(3) -0.0354(2) 0.0282(7) Uani 1 1 d . . .
H16A H 0.5127 1.2990 -0.1031 0.034 Uiso 1 1 calc R . .
C17 C 0.4742(5) 1.1697(3) 0.0305(2) 0.0246(6) Uani 1 1 d . . .
H17A H 0.5328 1.0970 0.0078 0.030 Uiso 1 1 calc R . .
C18 C 0.4032(4) 1.1573(3) 0.1313(2) 0.0210(6) Uani 1 1 d . . .
C19 C 0.2339(5) 1.2420(3) 0.7736(2) 0.0284(7) Uani 1 1 d . . .
H19A H 0.1914 1.1600 0.8095 0.043 Uiso 1 1 calc R . .
H19B H 0.1364 1.3113 0.7848 0.043 Uiso 1 1 calc R . .
H19C H 0.3458 1.2500 0.7979 0.043 Uiso 1 1 calc R . .
O1 O 0.1334(5) 0.9498(2) 0.79238(19) 0.0437(7) Uani 1 1 d . . .
C20 C 0.1841(5) 1.4841(3) 0.1370(3) 0.0286(7) Uani 1 1 d . . .
H20A H 0.1550 1.4575 0.2097 0.043 Uiso 1 1 calc R . .
H20B H 0.0688 1.5069 0.1077 0.043 Uiso 1 1 calc R . .
H20C H 0.2518 1.5579 0.1179 0.043 Uiso 1 1 calc R . .
C21 C 0.0550(6) 0.9511(3) 0.8917(3) 0.0320(8) Uani 1 1 d . . .
H21A H -0.0701 1.0010 0.8929 0.038 Uiso 1 1 calc R . .
H21B H 0.1336 0.9909 0.9208 0.038 Uiso 1 1 calc R . .
C22 C 0.0426(5) 0.8144(3) 0.9515(3) 0.0291(7) Uani 1 1 d . . .
H22A H -0.0881 0.7980 0.9705 0.035 Uiso 1 1 calc R . .
H22B H 0.1013 0.7950 1.0124 0.035 Uiso 1 1 calc R . .
C23 C 0.1488(5) 0.7357(3) 0.8799(3) 0.0277(7) Uani 1 1 d . . .
H23A H 0.2804 0.7112 0.8901 0.033 Uiso 1 1 calc R . .
H23B H 0.0920 0.6580 0.8884 0.033 Uiso 1 1 calc R . .
C24 C 0.1309(5) 0.8264(3) 0.7781(3) 0.0288(7) Uani 1 1 d . . .
H24A H 0.2358 0.8059 0.7280 0.035 Uiso 1 1 calc R . .
H24B H 0.0133 0.8223 0.7561 0.035 Uiso 1 1 calc R . .

loop_
_atom_site_aniso_label
_atom_site_aniso_U_11
_atom_site_aniso_U_22
_atom_site_aniso_U_33
_atom_site_aniso_U_23
_atom_site_aniso_U_13
_atom_site_aniso_U_12
Pd 0.01950(16) 0.01271(14) 0.01525(15) -0.00371(9) -0.00047(8) -0.00421(8)
Cl 0.0385(4) 0.0209(4) 0.0215(4) -0.0069(3) 0.0044(3) -0.0145(3)
N1 0.0185(12) 0.0146(11) 0.0190(12) -0.0043(9) 0.0005(9) -0.0045(9)
N2 0.0227(13) 0.0199(12) 0.0232(13) -0.0084(10) -0.0024(10) -0.0036(10)
N3 0.0221(13) 0.0162(12) 0.0186(12) -0.0031(9) -0.0012(10) -0.0055(10)
N4 0.0237(13) 0.0137(11) 0.0198(12) -0.0019(9) -0.0039(10) -0.0031(10)
N5 0.0220(13) 0.0160(12) 0.0178(12) -0.0025(10) -0.0023(10) -0.0033(10)
C1 0.0177(14) 0.0150(13) 0.0211(14) -0.0065(11) -0.0032(11) -0.0021(10)
C2 0.0175(14) 0.0137(13) 0.0242(15) -0.0044(11) -0.0029(11) -0.0020(10)
C3 0.0226(15) 0.0186(14) 0.0291(16) -0.0102(12) -0.0040(12) -0.0008(12)
C4 0.0250(16) 0.0149(14) 0.0396(19) -0.0103(13) -0.0084(13) -0.0023(12)
C5 0.0225(15) 0.0141(14) 0.0354(18) -0.0016(12) -0.0047(13) -0.0039(11)
C6 0.0231(15) 0.0185(14) 0.0245(16) -0.0032(12) -0.0036(12) -0.0041(12)
C7 0.0173(14) 0.0154(13) 0.0257(15) -0.0073(11) -0.0057(11) -0.0022(11)
C8 0.0164(13) 0.0123(13) 0.0210(14) -0.0019(11) -0.0018(11) -0.0020(10)
C9 0.0153(13) 0.0171(13) 0.0194(14) -0.0046(11) -0.0039(10) 0.0003(10)
C10 0.0229(15) 0.0196(14) 0.0189(14) -0.0050(11) -0.0061(11) -0.0020(11)
C11 0.0248(15) 0.0182(14) 0.0250(15) -0.0072(12) -0.0049(12) -0.0062(12)
C12 0.0224(15) 0.0175(14) 0.0214(15) -0.0042(11) -0.0018(11) -0.0052(11)
C13 0.0162(13) 0.0164(13) 0.0196(14) -0.0058(11) -0.0021(11) -0.0020(10)
C14 0.0259(16) 0.0188(14) 0.0224(15) -0.0027(12) -0.0046(12) -0.0068(12)
C15 0.0331(18) 0.0255(16) 0.0207(15) 0.0009(12) -0.0057(13) -0.0115(14)
C16 0.0320(18) 0.0372(19) 0.0196(15) -0.0093(14) -0.0002(13) -0.0161(15)
C17 0.0255(16) 0.0299(17) 0.0229(15) -0.0124(13) 0.0014(12) -0.0110(13)
C18 0.0202(15) 0.0228(15) 0.0221(15) -0.0071(12) -0.0033(11) -0.0063(12)
C19 0.042(2) 0.0275(17) 0.0174(15) -0.0062(12) -0.0048(13) -0.0078(14)
O1 0.074(2) 0.0255(13) 0.0253(13) -0.0044(10) 0.0109(13) -0.0113(13)
C20 0.0330(18) 0.0197(15) 0.0311(17) -0.0029(13) -0.0055(14) -0.0028(13)
C21 0.042(2) 0.0279(17) 0.0247(17) -0.0074(13) -0.0007(14) -0.0036(15)
C22 0.0294(17) 0.0294(17) 0.0238(16) -0.0003(13) 0.0002(13) -0.0061(14)
C23 0.0254(16) 0.0249(16) 0.0330(18) -0.0054(14) -0.0058(13) -0.0057(13)
C24 0.0302(18) 0.0282(17) 0.0268(17) -0.0059(14) -0.0023(13) -0.0043(14)

loop_
_atom_type_symbol
_atom_type_description
_atom_type_scat_dispersion_real
_atom_type_scat_dispersion_imag
_atom_type_scat_source
C C 0.0033 0.0016 'International Tables Vol C Tables 4.2.6.8 and 6.1.1.4'
H H 0.0000 0.0000 'International Tables Vol C Tables 4.2.6.8 and 6.1.1.4'
N N 0.0061 0.0033 'International Tables Vol C Tables 4.2.6.8 and 6.1.1.4'
Cl Cl 0.1484 0.1585 'International Tables Vol C Tables 4.2.6.8 and 6.1.1.4'
Pd Pd -0.9988 1.0072 'International Tables Vol C Tables 4.2.6.8 and 6.1.1.4'
O O 0.0106 0.0060 'International Tables Vol C Tables 4.2.6.8 and 6.1.1.4'

loop_
_geom_angle_atom_site_label_1
_geom_angle_atom_site_label_2
_geom_angle_atom_site_label_3
_geom_angle
_geom_angle_site_symmetry_1
_geom_angle_site_symmetry_3
_geom_angle_publ_flag
N1 Pd C13 89.88(11) . . ?
N1 Pd N3 87.16(10) . . ?
C13 Pd N3 171.65(11) . . ?
N1 Pd Cl 165.13(8) . . ?
C13 Pd Cl 93.65(9) . . ?
N3 Pd Cl 91.19(7) . . ?
C1 N1 C8 108.9(2) . . ?
C1 N1 Pd 123.0(2) . . ?
C8 N1 Pd 127.7(2) . . ?
C1 N2 C18 124.3(3) . . ?
C18 N3 C14 118.6(3) . . ?
C18 N3 Pd 118.4(2) . . ?
C14 N3 Pd 120.8(2) . . ?
C8 N4 C9 120.7(3) . . ?
C10 N5 C9 125.1(3) . . ?
N2 C1 N1 130.4(3) . . ?
N2 C1 C2 121.5(3) . . ?
N1 C1 C2 108.1(2) . . ?
C7 C2 C3 121.5(3) . . ?
C7 C2 C1 107.0(2) . . ?
C3 C2 C1 131.5(3) . . ?
C2 C3 C4 117.3(3) . . ?
C5 C4 C3 121.2(3) . . ?
C4 C5 C6 121.5(3) . . ?
C7 C6 C5 117.1(3) . . ?
C6 C7 C2 121.4(3) . . ?
C6 C7 C8 131.8(3) . . ?
C2 C7 C8 106.8(3) . . ?
N4 C8 N1 128.5(3) . . ?
N4 C8 C7 122.7(3) . . ?
N1 C8 C7 108.8(2) . . ?
N5 C9 N4 110.4(3) . . ?
N5 C9 C13 119.6(3) . . ?
N4 C9 C13 130.0(3) . . ?
N5 C10 C11 117.2(3) . . ?
N5 C10 C19 118.1(3) . . ?
C11 C10 C19 124.7(3) . . ?
C10 C11 C12 119.9(3) . . ?
C11 C12 C13 123.1(3) . . ?
C12 C13 C9 114.9(3) . . ?
C12 C13 Pd 122.0(2) . . ?
C9 C13 Pd 122.7(2) . . ?
N3 C14 C15 121.1(3) . . ?
N3 C14 C20 118.5(3) . . ?
C15 C14 C20 120.3(3) . . ?
C16 C15 C14 119.5(3) . . ?
C17 C16 C15 119.1(3) . . ?
C16 C17 C18 119.4(3) . . ?
N3 C18 N2 122.4(3) . . ?
N3 C18 C17 120.7(3) . . ?
N2 C18 C17 116.5(3) . . ?
C21 O1 C24 109.2(3) . . ?
O1 C21 C22 108.1(3) . . ?
C21 C22 C23 103.7(3) . . ?
C24 C23 C22 103.0(3) . . ?
O1 C24 C23 104.4(3) . . ?

loop_
_geom_bond_atom_site_label_1
_geom_bond_atom_site_label_2
_geom_bond_distance
_geom_bond_site_symmetry_2
_geom_bond_publ_flag
Pd N1 1.967(2) . ?
Pd C13 1.990(3) . ?
Pd N3 2.152(3) . ?
Pd Cl 2.3654(8) . ?
N1 C1 1.382(4) . ?
N1 C8 1.383(4) . ?
N2 C1 1.297(4) . ?
N2 C18 1.386(4) . ?
N3 C18 1.362(4) . ?
N3 C14 1.365(4) . ?
N4 C8 1.295(4) . ?
N4 C9 1.382(4) . ?
N5 C10 1.352(4) . ?
N5 C9 1.362(4) . ?
C1 C2 1.488(4) . ?
C2 C7 1.389(4) . ?
C2 C3 1.391(4) . ?
C3 C4 1.392(5) . ?
C4 C5 1.388(5) . ?
C5 C6 1.398(4) . ?
C6 C7 1.387(4) . ?
C7 C8 1.477(4) . ?
C9 C13 1.413(4) . ?
C10 C11 1.373(4) . ?
C10 C19 1.496(4) . ?
C11 C12 1.386(4) . ?
C12 C13 1.407(4) . ?
C14 C15 1.392(4) . ?
C14 C20 1.503(5) . ?
C15 C16 1.388(5) . ?
C16 C17 1.379(5) . ?
C17 C18 1.402(4) . ?
O1 C21 1.420(4) . ?
O1 C24 1.435(4) . ?
C21 C22 1.519(5) . ?
C22 C23 1.533(5) . ?
C23 C24 1.521(5) . ?
